data_1100440
loop_
_publ_author_name
'Aurich, Hans G\"unter'
'Biesemeier, Frank'
'Geiger, Michael'
'Harms, Klaus'

_publ_section_title
;
 Bicyclic and Tricyclic Compounds with \b-Amino Alcohol Groups as Chiral
 Ligands in the Enantioselective Reaction of Diethylzinc with Aldehydes
;
_journal_coden_ASTM LIARFV
_journal_issue 2
_journal_name_full 'Liebigs Annalen/Recueil'
_journal_page_first 423
_journal_page_last 434
_journal_paper_doi 10.1002/jlac.199719970222
_journal_volume 1997
_journal_year 1997
_chemical_formula_sum 'C13 H24 Cl N O3'
_space_group_IT_number 4
_symmetry_cell_setting monoclinic
_symmetry_space_group_name_Hall 'P 2yb'
_symmetry_space_group_name_H-M 'P 1 21 1'
_cell_angle_alpha 90
_cell_angle_beta 105.39(3)
_cell_angle_gamma 90
_cell_formula_units_Z 2
_cell_length_a 7.462(1)
_cell_length_b 11.673(2)
_cell_length_c 8.775(2)
_cod_original_sg_symbol_H-M 'P 21'
_cod_original_formula_sum 'C13 H24 Cl1 N1 O3'
_cod_database_code 1100440

loop_
_symmetry_equiv_pos_site_id
_symmetry_equiv_pos_as_xyz
1 x,y,z
2 -x,1/2+y,-z

loop_
_atom_site_label
_atom_site_type_symbol
_atom_site_fract_x
_atom_site_fract_y
_atom_site_fract_z
Cl1 Cl 0.80555(10) 0.63945(9) 0.98073(11)
C1 C 0.3370(4) 0.6736(2) 1.0455(3)
H1 H 0.43350 0.71870 1.01600
N1 N 0.1794(3) 0.64378(18) 0.9013(2)
H2 H 0.0812(44) 0.6472(31) 0.9348(35)
O1 O 0.1998(4) 0.52434(17) 0.8694(3)
C2 C 0.2683(6) 0.4746(3) 1.0223(4)
H3 H 0.32340 0.40020 1.01470
H4 H 0.16880 0.46530 1.07340
C3 C 0.4116(4) 0.5565(3) 1.1127(4)
H5 H 0.53500 0.54070 1.09820
C4 C 0.4160(6) 0.5671(4) 1.2850(4)
H6 H 0.39560 0.49310 1.32800
H7 H 0.53470 0.59710 1.34570
O2 O 0.2700(4) 0.6441(3) 1.2889(3)
C5 C 0.2700(5) 0.7326(3) 1.1751(3)
H8 H 0.14250 0.75990 1.13110
C6 C 0.1645(4) 0.7117(2) 0.7498(3)
C7 C -0.0023(4) 0.6608(3) 0.6257(3)
H9 H 0.03180 0.58630 0.59320
H10 H -0.10470 0.64990 0.67300
C8 C -0.0658(4) 0.7380(3) 0.4801(3)
H11 H 0.03100 0.74180 0.42520
H12 H -0.17610 0.70570 0.40830
C9 C -0.1083(5) 0.8574(3) 0.5279(4)
H13 H -0.21050 0.85420 0.57680
H14 H -0.14590 0.90550 0.43470
C10 C 0.0612(5) 0.9093(3) 0.6432(4)
H15 H 0.03070 0.98510 0.67410
H16 H 0.16090 0.91700 0.59210
C11 C 0.1260(4) 0.8341(2) 0.7900(3)
H17 H 0.23830 0.86660 0.85870
H18 H 0.03140 0.83390 0.84740
C12 C 0.3414(4) 0.6970(3) 0.6949(3)
H19 H 0.38800 0.61980 0.71970
H20 H 0.31030 0.70580 0.58090
O3 O 0.4849(3) 0.7760(2) 0.7646(3)
H21 H 0.5785(53) 0.7401(40) 0.8215(44)
C13 C 0.3923(7) 0.8324(4) 1.2463(5)
H22 H 0.35270 0.86260 1.33380
H23 H 0.38300 0.89100 1.16780
H24 H 0.51890 0.80710 1.28240

loop_
_atom_type_symbol
_atom_type_radius_bond
C 0.68
H 0.23
Cl 0.99
N 0.68
O 0.68
